data_4502257
loop_
_publ_author_name
'Yang, Ai-Hong'
'Zhao, Li-Hua'
'Quan, Ying-Ping'
'Gao, Hong-Ling'
'Cui, Jian-Zhong'
'Shi, Wei'
'Cheng, Peng'

_publ_section_title
;
 Formation of the Water Layer in Lanthanide Coordination Polymers with
 6-Methyl-2,3,5-Pyridinetricarboxylate as a Novel Bridging Ligand
;
_journal_issue 1
_journal_name_full 'Crystal Growth &amp; Design'
_journal_page_first 218
_journal_paper_doi 10.1021/cg9008575
_journal_volume 10
_journal_year 2010
_chemical_formula_sum 'C9 H18 N Nd O13'
_chemical_formula_weight 492.48
_chemical_name_systematic
; 
 ? 
;
_space_group_IT_number 14
_symmetry_cell_setting monoclinic
_symmetry_space_group_name_Hall '-P 2yn'
_symmetry_space_group_name_H-M 'P 1 21/n 1'
_atom_sites_solution_hydrogens geom
_atom_sites_solution_primary direct
_atom_sites_solution_secondary difmap
_audit_creation_method SHELXL-97
_cell_angle_alpha 90.00
_cell_angle_beta 96.93(3)
_cell_angle_gamma 90.00
_cell_formula_units_Z 4
_cell_length_a 12.158(2)
_cell_length_b 7.3294(15)
_cell_length_c 18.442(4)
_cell_measurement_reflns_used 4503
_cell_measurement_temperature 113(2)
_cell_measurement_theta_max 27.499
_cell_measurement_theta_min 2.225
_cell_volume 1631.4(6)
_computing_cell_refinement crystalclear
_computing_data_collection crystalclear
_computing_data_reduction crystalclear
_computing_molecular_graphics 'Bruker SHELXTL'
_computing_publication_material 'Bruker SHELXTL'
_computing_structure_refinement 'SHELXL-97 (Sheldrick, 1997)'
_computing_structure_solution 'SHELXS-97 (Sheldrick, 1990)'
_diffrn_ambient_temperature 113(2)
_diffrn_measured_fraction_theta_full 0.998
_diffrn_measured_fraction_theta_max 0.998
_diffrn_measurement_device_type 'rigaku saturn'
_diffrn_measurement_method '\w scans'
_diffrn_radiation_monochromator confocal
_diffrn_radiation_source 'rotating anode'
_diffrn_radiation_type MoK\a
_diffrn_radiation_wavelength 0.71073
_diffrn_reflns_av_R_equivalents 0.0304
_diffrn_reflns_av_sigmaI/netI 0.0278
_diffrn_reflns_limit_h_max 14
_diffrn_reflns_limit_h_min -14
_diffrn_reflns_limit_k_max 8
_diffrn_reflns_limit_k_min -8
_diffrn_reflns_limit_l_max 18
_diffrn_reflns_limit_l_min -21
_diffrn_reflns_number 9088
_diffrn_reflns_theta_full 25.02
_diffrn_reflns_theta_max 25.02
_diffrn_reflns_theta_min 1.91
_diffrn_standards_decay_% 0
_diffrn_standards_interval_count 0
_diffrn_standards_interval_time 0
_diffrn_standards_number 0
_exptl_absorpt_coefficient_mu 3.251
_exptl_absorpt_correction_T_max 0.9378
_exptl_absorpt_correction_T_min 0.6964
_exptl_absorpt_correction_type multi-scan
_exptl_absorpt_process_details crystalclear
_exptl_crystal_density_diffrn 2.005
_exptl_crystal_density_method 'not measured'
_exptl_crystal_F_000 972
_exptl_crystal_size_max 0.12
_exptl_crystal_size_mid 0.04
_exptl_crystal_size_min 0.02
_refine_diff_density_max 1.676
_refine_diff_density_min -1.364
_refine_diff_density_rms 0.336
_refine_ls_extinction_coef 0.0139(7)
_refine_ls_extinction_expression Fc^*^=kFc[1+0.001xFc^2^\l^3^/sin(2\q)]^-1/4^
_refine_ls_extinction_method SHELXL
_refine_ls_goodness_of_fit_ref 1.278
_refine_ls_hydrogen_treatment constr
_refine_ls_matrix_type full
_refine_ls_number_parameters 219
_refine_ls_number_reflns 2872
_refine_ls_number_restraints 9
_refine_ls_restrained_S_all 1.276
_refine_ls_R_factor_all 0.0330
_refine_ls_R_factor_gt 0.0275
_refine_ls_shift/su_max 0.005
_refine_ls_shift/su_mean 0.000
_refine_ls_structure_factor_coef Fsqd
_refine_ls_weighting_details 'calc w=1/[\s^2^(Fo^2^)+(0.0553P)^2^+0.0000P] where P=(Fo^2^+2Fc^2^)/3'
_refine_ls_weighting_scheme calc
_refine_ls_wR_factor_gt 0.0715
_refine_ls_wR_factor_ref 0.0902
_reflns_number_gt 2597
_reflns_number_total 2872
_reflns_threshold_expression >2sigma(I)
_cod_data_source_file cg9008575_si_003.cif
_cod_data_source_block r80922e
_cod_depositor_comments
;
The following automatic conversions were performed:

'_symmetry_cell_setting' value 'Monoclinic' changed to 'monoclinic'
according to /home/saulius/struct/CIF-dictionaries/cif_core.dic
dictionary named 'cif_core.dic' version 2.4.2 from
2011-04-26.

'_exptl_absorpt_correction_type' value 'MULTI-SCAN'
changed to 'multi-scan' according to
/home/saulius/struct/CIF-dictionaries/cif_core.dic dictionary named
'cif_core.dic' version 2.4.2 from
2011-04-26.

'_refine_ls_hydrogen_treatment' value 'CONSTR' changed
to 'constr' according to
/home/saulius/struct/CIF-dictionaries/cif_core.dic dictionary named
'cif_core.dic' version 2.4.2 from 2011-04-26.

Automatic conversion script
Id: cif_fix_values 1715 2011-07-08 13:25:40Z adriana 
;
_cod_original_cell_volume 1631.3(6)
_cod_original_sg_symbol_H-M P2(1)/n
_cod_database_code 4502257

loop_
_symmetry_equiv_pos_as_xyz
'x, y, z'
'-x+1/2, y+1/2, -z+1/2'
'-x, -y, -z'
'x-1/2, -y-1/2, z-1/2'

loop_
_atom_site_label
_atom_site_type_symbol
_atom_site_fract_x
_atom_site_fract_y
_atom_site_fract_z
_atom_site_U_iso_or_equiv
_atom_site_adp_type
_atom_site_occupancy
_atom_site_symmetry_multiplicity
_atom_site_calc_flag
_atom_site_refinement_flags
Nd1 Nd 0.697148(18) 0.77219(3) 0.631370(12) 0.00789(15) Uani 1 1 d .
O1 O 0.8498(3) 0.7786(4) 0.56153(19) 0.0157(7) Uani 1 1 d .
O2 O 1.0146(3) 0.8057(5) 0.62770(18) 0.0193(7) Uani 1 1 d .
O3 O 1.3545(3) 0.7417(4) 0.51001(19) 0.0135(7) Uani 1 1 d .
O4 O 1.3429(2) 0.5014(4) 0.43601(17) 0.0148(7) Uani 1 1 d .
O5 O 1.1971(3) 0.4664(4) 0.30428(16) 0.0138(7) Uani 1 1 d .
O6 O 1.1437(3) 0.7355(3) 0.25826(17) 0.0095(7) Uani 1 1 d .
O7 O 0.8584(2) 0.9011(4) 0.71064(16) 0.0123(6) Uani 1 1 d .
H7A H 0.8508 0.9376 0.7535 0.015 Uiso 1 1 d R
H7B H 0.9211 0.9086 0.6949 0.015 Uiso 1 1 d R
O8 O 0.6448(2) 1.0911(4) 0.65395(16) 0.0131(7) Uani 1 1 d .
H8A H 0.5775 1.1178 0.6571 0.016 Uiso 1 1 d R
H8B H 0.6940 1.1740 0.6585 0.016 Uiso 1 1 d R
O9 O 0.4961(3) 0.7025(4) 0.63068(18) 0.0166(7) Uani 1 1 d .
H9A H 0.4640 0.7255 0.6682 0.020 Uiso 1 1 d R
H9B H 0.4596 0.6555 0.5930 0.020 Uiso 1 1 d R
O10 O 0.6158(2) 0.8952(4) 0.51398(16) 0.0146(7) Uani 1 1 d .
H10A H 0.5464 0.8872 0.5013 0.018 Uiso 1 1 d R
H10B H 0.6569 0.9464 0.4858 0.018 Uiso 1 1 d R
N1 N 1.0079(4) 0.7234(5) 0.3717(2) 0.0120(8) Uani 1 1 d .
C1 C 0.9537(4) 0.7612(5) 0.4293(3) 0.0124(10) Uani 1 1 d .
C2 C 1.0097(4) 0.7544(5) 0.5003(3) 0.0116(10) Uani 1 1 d .
C3 C 1.1221(4) 0.7170(5) 0.5092(3) 0.0112(9) Uani 1 1 d .
H3 H 1.1611 0.7209 0.5557 0.013 Uiso 1 1 calc R
C4 C 1.1782(4) 0.6737(6) 0.4500(2) 0.0107(9) Uani 1 1 d .
C5 C 1.1152(3) 0.6740(6) 0.3814(2) 0.0089(8) Uani 1 1 d .
C6 C 0.8349(4) 0.8144(7) 0.4109(3) 0.0215(11) Uani 1 1 d .
H6A H 0.8231 0.8587 0.3616 0.032 Uiso 1 1 calc R
H6B H 0.8167 0.9085 0.4436 0.032 Uiso 1 1 calc R
H6C H 0.7885 0.7101 0.4156 0.032 Uiso 1 1 calc R
C7 C 0.9538(4) 0.7815(5) 0.5681(3) 0.0104(9) Uani 1 1 d .
C8 C 1.3011(3) 0.6354(6) 0.4655(2) 0.0108(9) Uani 1 1 d .
C9 C 1.1575(3) 0.6225(6) 0.3102(2) 0.0093(9) Uani 1 1 d .
O11 O 0.6272(3) 0.1607(5) 0.26405(17) 0.0193(7) Uani 1 1 d D
H11A H 0.5794 0.1929 0.2288 0.029 Uiso 1 1 d RD
H11B H 0.6491 0.0506 0.2636 0.029 Uiso 1 1 d RD
O12 O 0.6530(3) 0.7787(4) 0.2533(2) 0.0237(9) Uani 1 1 d D
H12A H 0.7131 0.7284 0.2724 0.036 Uiso 1 1 d RD
H12B H 0.6380 0.7722 0.2070 0.036 Uiso 1 1 d RD
O13 O 0.5453(3) 0.7119(4) 0.3814(2) 0.0200(8) Uani 1 1 d D
H13A H 0.5262 0.6036 0.3914 0.030 Uiso 1 1 d RD
H13B H 0.5790 0.7222 0.3434 0.030 Uiso 1 1 d RD

loop_
_atom_site_aniso_label
_atom_site_aniso_U_11
_atom_site_aniso_U_22
_atom_site_aniso_U_33
_atom_site_aniso_U_23
_atom_site_aniso_U_13
_atom_site_aniso_U_12
Nd1 0.00766(19) 0.00966(19) 0.00647(19) 0.00029(8) 0.00134(11) 0.00082(8)
O1 0.0101(18) 0.0254(18) 0.0126(18) -0.0001(13) 0.0057(14) -0.0014(12)
O2 0.0134(18) 0.0331(18) 0.0117(17) -0.0036(15) 0.0029(13) 0.0025(15)
O3 0.0128(18) 0.0152(15) 0.0112(18) -0.0018(12) -0.0041(14) -0.0010(11)
O4 0.0106(16) 0.0155(15) 0.0185(17) -0.0063(13) 0.0029(12) 0.0018(12)
O5 0.0177(17) 0.0129(15) 0.0113(16) 0.0017(13) 0.0043(12) 0.0069(12)
O6 0.0121(17) 0.0093(14) 0.0074(16) 0.0005(11) 0.0026(13) -0.0004(11)
O7 0.0100(15) 0.0172(16) 0.0107(15) -0.0044(12) 0.0056(12) 0.0007(12)
O8 0.0115(16) 0.0117(15) 0.0162(16) -0.0008(12) 0.0020(12) 0.0013(12)
O9 0.0094(17) 0.0303(18) 0.0100(16) -0.0025(14) 0.0006(12) 0.0003(14)
O10 0.0137(16) 0.0180(15) 0.0120(16) 0.0010(13) 0.0010(12) -0.0004(12)
N1 0.013(2) 0.0144(19) 0.009(2) -0.0005(14) 0.0023(16) 0.0002(14)
C1 0.014(3) 0.012(2) 0.012(3) -0.0002(16) 0.003(2) 0.0017(16)
C2 0.013(3) 0.0088(19) 0.014(3) -0.0004(16) 0.006(2) -0.0028(16)
C3 0.014(2) 0.011(2) 0.008(2) -0.0015(16) -0.0005(18) 0.0012(16)
C4 0.012(2) 0.0086(19) 0.012(2) 0.0007(18) 0.0041(16) -0.0011(17)
C5 0.011(2) 0.0074(18) 0.009(2) -0.0008(17) 0.0037(16) 0.0001(17)
C6 0.013(2) 0.036(3) 0.015(2) -0.003(2) -0.0023(19) 0.007(2)
C7 0.012(2) 0.009(2) 0.010(2) 0.0004(16) 0.0014(18) 0.0006(16)
C8 0.011(2) 0.012(2) 0.010(2) 0.0041(17) 0.0016(16) 0.0005(17)
C9 0.005(2) 0.012(2) 0.011(2) -0.0026(17) -0.0014(16) -0.0014(15)
O11 0.0154(17) 0.0249(18) 0.0171(17) 0.0017(15) 0.0000(13) 0.0035(14)
O12 0.019(2) 0.034(2) 0.016(2) -0.0031(14) -0.0048(16) 0.0043(15)
O13 0.0195(19) 0.0163(17) 0.024(2) 0.0012(14) -0.0002(15) 0.0000(13)

loop_
_atom_type_symbol
_atom_type_description
_atom_type_scat_dispersion_real
_atom_type_scat_dispersion_imag
_atom_type_scat_source
C C 0.0033 0.0016 'International Tables Vol C Tables 4.2.6.8 and 6.1.1.4'
H H 0.0000 0.0000 'International Tables Vol C Tables 4.2.6.8 and 6.1.1.4'
N N 0.0061 0.0033 'International Tables Vol C Tables 4.2.6.8 and 6.1.1.4'
O O 0.0106 0.0060 'International Tables Vol C Tables 4.2.6.8 and 6.1.1.4'
Nd Nd -0.1943 3.0179 'International Tables Vol C Tables 4.2.6.8 and 6.1.1.4'

loop_
_geom_angle_atom_site_label_1
_geom_angle_atom_site_label_2
_geom_angle_atom_site_label_3
_geom_angle
_geom_angle_site_symmetry_1
_geom_angle_site_symmetry_3
O4 Nd1 O1 81.83(11) 3_766 .
O4 Nd1 O5 72.99(10) 3_766 3_766
O1 Nd1 O5 82.87(11) . 3_766
O4 Nd1 O10 79.21(10) 3_766 .
O1 Nd1 O10 76.82(11) . .
O5 Nd1 O10 147.54(10) 3_766 .
O4 Nd1 O8 147.67(10) 3_766 .
O1 Nd1 O8 107.79(10) . .
O5 Nd1 O8 137.73(9) 3_766 .
O10 Nd1 O8 73.44(10) . .
O4 Nd1 O7 136.46(10) 3_766 .
O1 Nd1 O7 72.56(11) . .
O5 Nd1 O7 69.43(10) 3_766 .
O10 Nd1 O7 125.96(10) . .
O8 Nd1 O7 75.06(9) . .
O4 Nd1 O9 71.72(11) 3_766 .
O1 Nd1 O9 145.81(11) . .
O5 Nd1 O9 108.64(11) 3_766 .
O10 Nd1 O9 77.25(11) . .
O8 Nd1 O9 85.54(10) . .
O7 Nd1 O9 141.53(10) . .
O4 Nd1 O6 114.17(10) 3_766 4_576
O1 Nd1 O6 144.33(11) . 4_576
O5 Nd1 O6 72.85(10) 3_766 4_576
O10 Nd1 O6 135.56(10) . 4_576
O8 Nd1 O6 76.27(9) . 4_576
O7 Nd1 O6 74.59(10) . 4_576
O9 Nd1 O6 68.62(11) . 4_576
C7 O1 Nd1 142.1(3) . .
C8 O4 Nd1 144.7(3) . 3_766
C9 O5 Nd1 144.3(3) . 3_766
C9 O6 Nd1 132.0(3) . 4_675
Nd1 O7 H7A 120.0 . .
Nd1 O7 H7B 120.0 . .
H7A O7 H7B 120.0 . .
Nd1 O8 H8A 120.0 . .
Nd1 O8 H8B 120.0 . .
H8A O8 H8B 120.0 . .
Nd1 O9 H9A 120.0 . .
Nd1 O9 H9B 120.0 . .
H9A O9 H9B 120.0 . .
Nd1 O10 H10A 120.1 . .
Nd1 O10 H10B 119.9 . .
H10A O10 H10B 120.0 . .
C5 N1 C1 120.7(4) . .
N1 C1 C2 120.1(5) . .
N1 C1 C6 115.2(4) . .
C2 C1 C6 124.7(5) . .
C3 C2 C1 118.7(5) . .
C3 C2 C7 117.8(4) . .
C1 C2 C7 123.6(5) . .
C2 C3 C4 121.5(4) . .
C2 C3 H3 119.3 . .
C4 C3 H3 119.3 . .
C3 C4 C5 116.3(4) . .
C3 C4 C8 117.4(4) . .
C5 C4 C8 126.3(4) . .
N1 C5 C4 122.5(4) . .
N1 C5 C9 112.2(4) . .
C4 C5 C9 125.3(4) . .
C1 C6 H6A 109.5 . .
C1 C6 H6B 109.5 . .
H6A C6 H6B 109.5 . .
C1 C6 H6C 109.5 . .
H6A C6 H6C 109.5 . .
H6B C6 H6C 109.5 . .
O1 C7 O2 124.3(5) . .
O1 C7 C2 117.9(4) . .
O2 C7 C2 117.8(4) . .
O3 C8 O4 124.3(4) . .
O3 C8 C4 115.4(4) . .
O4 C8 C4 120.2(4) . .
O5 C9 O6 123.4(4) . .
O5 C9 C5 118.6(4) . .
O6 C9 C5 117.8(4) . .
H11A O11 H11B 116.1 . .
H12A O12 H12B 117.2 . .
H13A O13 H13B 115.3 . .

loop_
_geom_bond_atom_site_label_1
_geom_bond_atom_site_label_2
_geom_bond_distance
_geom_bond_site_symmetry_2
Nd1 O4 2.378(3) 3_766
Nd1 O1 2.384(4) .
Nd1 O5 2.398(3) 3_766
Nd1 O10 2.442(3) .
Nd1 O8 2.471(3) .
Nd1 O7 2.486(3) .
Nd1 O9 2.496(3) .
Nd1 O6 2.504(3) 4_576
O1 C7 1.256(6) .
O2 C7 1.261(6) .
O3 C8 1.255(5) .
O4 C8 1.258(5) .
O4 Nd1 2.378(3) 3_766
O5 C9 1.251(5) .
O5 Nd1 2.398(3) 3_766
O6 C9 1.263(5) .
O6 Nd1 2.504(3) 4_675
O7 H7A 0.8501 .
O7 H7B 0.8500 .
O8 H8A 0.8500 .
O8 H8B 0.8500 .
O9 H9A 0.8501 .
O9 H9B 0.8500 .
O10 H10A 0.8500 .
O10 H10B 0.8499 .
N1 C5 1.344(6) .
N1 C1 1.345(7) .
C1 C2 1.401(7) .
C1 C6 1.495(7) .
C2 C3 1.384(7) .
C2 C7 1.507(7) .
C3 C4 1.392(7) .
C3 H3 0.9300 .
C4 C5 1.398(6) .
C4 C8 1.514(6) .
C5 C9 1.514(6) .
C6 H6A 0.9600 .
C6 H6B 0.9600 .
C6 H6C 0.9600 .
O11 H11A 0.8523 .
O11 H11B 0.8504 .
O12 H12A 0.8546 .
O12 H12B 0.8529 .
O13 H13A 0.8532 .
O13 H13B 0.8565 .

loop_
_geom_torsion_atom_site_label_1
_geom_torsion_atom_site_label_2
_geom_torsion_atom_site_label_3
_geom_torsion_atom_site_label_4
_geom_torsion
_geom_torsion_site_symmetry_1
O4 Nd1 O1 C7 -121.4(4) 3_766
O5 Nd1 O1 C7 -47.6(4) 3_766
O10 Nd1 O1 C7 157.9(4) .
O8 Nd1 O1 C7 90.4(4) .
O7 Nd1 O1 C7 23.0(4) .
O9 Nd1 O1 C7 -160.5(4) .
O6 Nd1 O1 C7 -0.8(5) 4_576
C5 N1 C1 C2 1.8(6) .
C5 N1 C1 C6 180.0(4) .
N1 C1 C2 C3 3.1(6) .
C6 C1 C2 C3 -174.9(4) .
N1 C1 C2 C7 -175.5(4) .
C6 C1 C2 C7 6.6(7) .
C1 C2 C3 C4 -4.6(6) .
C7 C2 C3 C4 174.0(4) .
C2 C3 C4 C5 1.3(6) .
C2 C3 C4 C8 179.9(4) .
C1 N1 C5 C4 -5.4(6) .
C1 N1 C5 C9 175.2(4) .
C3 C4 C5 N1 3.7(6) .
C8 C4 C5 N1 -174.7(4) .
C3 C4 C5 C9 -176.9(4) .
C8 C4 C5 C9 4.6(7) .
Nd1 O1 C7 O2 -9.8(7) .
Nd1 O1 C7 C2 170.3(3) .
C3 C2 C7 O1 -165.9(4) .
C1 C2 C7 O1 12.7(6) .
C3 C2 C7 O2 14.1(6) .
C1 C2 C7 O2 -167.3(4) .
Nd1 O4 C8 O3 165.7(3) 3_766
Nd1 O4 C8 C4 -12.3(7) 3_766
C3 C4 C8 O3 -42.7(5) .
C5 C4 C8 O3 135.7(5) .
C3 C4 C8 O4 135.4(4) .
C5 C4 C8 O4 -46.2(6) .
Nd1 O5 C9 O6 149.8(3) 3_766
Nd1 O5 C9 C5 -35.3(7) 3_766
Nd1 O6 C9 O5 -6.0(6) 4_675
Nd1 O6 C9 C5 179.1(3) 4_675
N1 C5 C9 O5 -122.0(4) .
C4 C5 C9 O5 58.6(6) .
N1 C5 C9 O6 53.2(5) .
C4 C5 C9 O6 -126.2(4) .
